data_4511371
loop_
_publ_author_name
'Kodama, Koichi'
'Shitara, Hiroaki'
'Hirose, Takuji'

_publ_section_title
;
 Chirality Switching in Optical Resolution of Mandelic Acid in C1--C4
 Alcohols: Elucidation of Solvent Effects Based on X-ray Crystal
 Structures of Diastereomeric Salts
;
_journal_issue 7
_journal_name_full 'Crystal Growth &amp; Design'
_journal_page_first 3549
_journal_paper_doi 10.1021/cg500483p
_journal_volume 14
_journal_year 2014
_chemical_absolute_configuration syn
_chemical_formula_sum 'C27 H35 N O5'
_chemical_formula_weight 453.56
_chemical_name_systematic
;
 ?
;
_space_group_crystal_system monoclinic
_space_group_IT_number 4
_space_group_name_Hall 'P 2yb'
_space_group_name_H-M_alt 'P 1 21 1'
_symmetry_space_group_name_Hall 'P 2yb'
_symmetry_space_group_name_H-M 'P 1 21 1'
_atom_sites_solution_hydrogens geom
_audit_creation_method SHELXL-2013
_cell_angle_alpha 90
_cell_angle_beta 115.428(2)
_cell_angle_gamma 90
_cell_formula_units_Z 2
_cell_length_a 14.998(4)
_cell_length_b 5.9003(14)
_cell_length_c 15.904(4)
_cell_measurement_temperature 200(2)
_cell_volume 1271.0(6)
_computing_structure_refinement 'SHELXL-2013 (Sheldrick, 2013)'
_diffrn_ambient_temperature 200(2)
_diffrn_measured_fraction_theta_full 0.968
_diffrn_measured_fraction_theta_max 0.996
_diffrn_measurement_device_type CCD
_diffrn_measurement_method \w
_diffrn_radiation_type MoK\a
_diffrn_radiation_wavelength 0.71073
_diffrn_reflns_av_R_equivalents 0.1464
_diffrn_reflns_av_unetI/netI 0.1099
_diffrn_reflns_Laue_measured_fraction_full 0.968
_diffrn_reflns_Laue_measured_fraction_max 0.996
_diffrn_reflns_limit_h_max 17
_diffrn_reflns_limit_h_min -14
_diffrn_reflns_limit_k_max 7
_diffrn_reflns_limit_k_min -6
_diffrn_reflns_limit_l_max 18
_diffrn_reflns_limit_l_min -18
_diffrn_reflns_number 6091
_diffrn_reflns_point_group_measured_fraction_full 0.858
_diffrn_reflns_point_group_measured_fraction_max 0.883
_diffrn_reflns_theta_full 25.242
_diffrn_reflns_theta_max 24.999
_diffrn_reflns_theta_min 1.418
_exptl_absorpt_coefficient_mu 0.081
_exptl_absorpt_correction_T_max 0.998
_exptl_absorpt_correction_T_min 0.849
_exptl_absorpt_correction_type multi-scan
_exptl_crystal_colour colorless
_exptl_crystal_density_diffrn 1.185
_exptl_crystal_description needle
_exptl_crystal_F_000 488
_exptl_crystal_size_max 1.480
_exptl_crystal_size_mid 0.030
_exptl_crystal_size_min 0.020
_refine_diff_density_max 0.469
_refine_diff_density_min -0.286
_refine_diff_density_rms 0.069
_refine_ls_abs_structure_details
;
 Flack x determined using 953 quotients [(I+)-(I-)]/[(I+)+(I-)]
 (Parsons and Flack (2004), Acta Cryst. A60, s61).
;
_refine_ls_abs_structure_Flack 3.3(10)
_refine_ls_extinction_method none
_refine_ls_goodness_of_fit_ref 0.998
_refine_ls_hydrogen_treatment constr
_refine_ls_matrix_type full
_refine_ls_number_parameters 300
_refine_ls_number_reflns 3936
_refine_ls_number_restraints 1
_refine_ls_restrained_S_all 0.998
_refine_ls_R_factor_all 0.0967
_refine_ls_R_factor_gt 0.0830
_refine_ls_shift/su_max 0.000
_refine_ls_shift/su_mean 0.000
_refine_ls_structure_factor_coef Fsqd
_refine_ls_weighting_details 'w=1/[\s^2^(Fo^2^)+(0.1414P)^2^] where P=(Fo^2^+2Fc^2^)/3'
_refine_ls_weighting_scheme calc
_refine_ls_wR_factor_gt 0.2037
_refine_ls_wR_factor_ref 0.2141
_reflns_Friedel_coverage 0.603
_reflns_Friedel_fraction_full 0.722
_reflns_Friedel_fraction_max 0.744
_reflns_number_gt 3048
_reflns_number_total 3936
_reflns_threshold_expression 'I > 2\s(I)'
_cod_data_source_file (S)-MA_(1R2S)-ADPE_2PenOH.cif
_cod_data_source_block (S)-MA_(1R,2S)-ADPE_2PenOH
_cod_depositor_comments 'Adding full bibliography for 4511364--4511381.cif.'
_cod_original_cell_volume 1271.0(5)
_cod_database_code 4511371
_shelx_space_group_comment
;
The symmetry employed for this shelxl refinement is uniquely defined
by the following loop, which should always be used as a source of
symmetry information in preference to the above space-group names.
They are only intended as comments.
;
_shelx_estimated_absorpt_t_min 0.890
_shelx_estimated_absorpt_t_max 0.998
_shelxl_version_number 2013-4

loop_
_space_group_symop_operation_xyz
'x, y, z'
'-x, y+1/2, -z'

loop_
_atom_site_label
_atom_site_type_symbol
_atom_site_fract_x
_atom_site_fract_y
_atom_site_fract_z
_atom_site_U_iso_or_equiv
_atom_site_adp_type
_atom_site_occupancy
_atom_site_site_symmetry_order
_atom_site_calc_flag
_atom_site_refinement_flags_posn
_atom_site_refinement_flags_adp
O1 O 0.6432(3) -0.0074(6) 0.5541(2) 0.0407(9) Uani 1 1 d . .
H1 H 0.5928 -0.0385 0.5622 0.061 Uiso 1 1 calc R U
O2 O 0.7930(3) 0.7492(7) 0.6867(2) 0.0501(10) Uani 1 1 d . .
H2 H 0.7503 0.8046 0.6371 0.075 Uiso 1 1 calc R U
O3 O 0.5506(3) 0.3905(7) 0.4833(2) 0.0465(9) Uani 1 1 d . .
O4 O 0.4848(3) 0.2419(8) 0.3413(3) 0.0539(10) Uani 1 1 d . .
C1 C 0.5452(3) 0.2410(9) 0.4258(3) 0.0377(11) Uani 1 1 d . .
N1 N 0.6521(3) 0.4015(9) 0.6801(3) 0.0441(10) Uani 1 1 d . .
H28 H 0.6246 0.3689 0.6096 0.066 Uiso 1 1 calc R U
H29 H 0.6361 0.5668 0.6902 0.066 Uiso 1 1 calc R U
H30 H 0.6200 0.2923 0.7099 0.066 Uiso 1 1 calc R U
C2 C 0.7084(4) 0.0776(9) 0.4437(3) 0.0413(12) Uani 1 1 d . .
C3 C 0.8069(4) 0.5190(9) 0.6729(3) 0.0423(12) Uani 1 1 d . .
H3 H 0.7725 0.4856 0.6048 0.051 Uiso 1 1 calc R U
C4 C 0.9150(4) 0.4601(9) 0.7070(3) 0.0400(12) Uani 1 1 d . .
C5 C 0.8039(4) 0.4150(9) 0.8286(3) 0.0381(11) Uani 1 1 d . .
C6 C 0.8660(4) 0.2561(11) 0.8888(4) 0.0468(13) Uani 1 1 d . .
H4 H 0.8813 0.1213 0.8651 0.056 Uiso 1 1 calc R U
C7 C 0.7610(4) 0.3678(9) 0.7243(3) 0.0389(12) Uani 1 1 d . .
H5 H 0.7747 0.2058 0.7155 0.047 Uiso 1 1 calc R U
C8 C 0.6148(4) 0.0387(9) 0.4576(3) 0.0378(11) Uani 1 1 d . .
H6 H 0.5796 -0.0969 0.4205 0.045 Uiso 1 1 calc R U
C9 C 0.9420(5) 0.2572(11) 0.6818(4) 0.0548(14) Uani 1 1 d . .
H7 H 0.8924 0.1583 0.6409 0.066 Uiso 1 1 calc R U
C10 C 0.9064(5) 0.2933(12) 0.9849(4) 0.0586(17) Uani 1 1 d . .
H8 H 0.9486 0.1828 1.0264 0.070 Uiso 1 1 calc R U
C11 C 0.7823(5) 0.6087(11) 0.8639(4) 0.0551(15) Uani 1 1 d . .
H9 H 0.7389 0.7180 0.8228 0.066 Uiso 1 1 calc R U
C12 C 0.7740(5) -0.0967(14) 0.4629(4) 0.0584(16) Uani 1 1 d . .
H10 H 0.7622 -0.2371 0.4856 0.070 Uiso 1 1 calc R U
C13 C 1.0406(5) 0.1950(12) 0.7152(5) 0.0635(18) Uani 1 1 d . .
H11 H 1.0587 0.0553 0.6972 0.076 Uiso 1 1 calc R U
C14 C 0.9876(4) 0.6037(11) 0.7655(4) 0.0523(14) Uani 1 1 d . .
H12 H 0.9699 0.7458 0.7820 0.063 Uiso 1 1 calc R U
C15 C 0.8856(5) 0.4853(13) 1.0188(4) 0.0576(17) Uani 1 1 d . .
H13 H 0.9142 0.5095 1.0842 0.069 Uiso 1 1 calc R U
C16 C 0.8240(6) 0.6467(13) 0.9606(4) 0.0623(17) Uani 1 1 d . .
H14 H 0.8097 0.7814 0.9852 0.075 Uiso 1 1 calc R U
C17 C 0.8607(5) -0.0644(18) 0.4485(5) 0.078(2) Uani 1 1 d . .
H15 H 0.9076 -0.1834 0.4624 0.094 Uiso 1 1 calc R U
C18 C 1.1114(5) 0.3386(13) 0.7747(5) 0.0635(18) Uani 1 1 d . .
H16 H 1.1789 0.2964 0.7985 0.076 Uiso 1 1 calc R U
C19 C 0.8763(6) 0.1340(18) 0.4152(6) 0.078(2) Uani 1 1 d . .
H17 H 0.9319 0.1517 0.4019 0.094 Uiso 1 1 calc R U
C20 C 1.0866(5) 0.5418(13) 0.8004(4) 0.0652(18) Uani 1 1 d . .
H18 H 1.1364 0.6396 0.8418 0.078 Uiso 1 1 calc R U
C21 C 0.7289(6) 0.2764(13) 0.4144(6) 0.071(2) Uani 1 1 d . .
H19 H 0.6845 0.3999 0.4026 0.086 Uiso 1 1 calc R U
O5 O 0.5690(6) 0.1144(12) 0.7584(5) 0.121(3) Uani 1 1 d . .
H50 H 0.5202 0.0917 0.7072 0.182 Uiso 1 1 calc R U
C22 C 0.8143(7) 0.3042(18) 0.4011(8) 0.099(3) Uani 1 1 d . .
H21 H 0.8280 0.4471 0.3817 0.118 Uiso 1 1 calc R U
C23 C 0.5368(13) 0.134(3) 0.8294(11) 0.161(7) Uani 1 1 d . .
H49 H 0.5635 -0.0096 0.8648 0.193 Uiso 1 1 calc R U
C24 C 0.589(3) 0.293(6) 0.8954(16) 0.34(2) Uani 1 1 d . .
H34 H 0.5582 0.4420 0.8708 0.412 Uiso 1 1 calc R U
H35 H 0.6562 0.2979 0.8985 0.412 Uiso 1 1 calc R U
C25 C 0.443(3) 0.101(11) 0.799(2) 0.48(5) Uani 1 1 d . .
H41 H 0.4217 -0.0201 0.7528 0.716 Uiso 1 1 calc R U
H42 H 0.4074 0.2410 0.7713 0.716 Uiso 1 1 calc R U
H43 H 0.4281 0.0574 0.8516 0.716 Uiso 1 1 calc R U
C26 C 0.628(3) 0.130(16) 1.155(3) 0.79(10) Uani 1 1 d . .
C27 C 0.603(6) 0.277(11) 1.010(6) 0.66(6) Uani 1 1 d . .

loop_
_atom_site_aniso_label
_atom_site_aniso_U_11
_atom_site_aniso_U_22
_atom_site_aniso_U_33
_atom_site_aniso_U_23
_atom_site_aniso_U_13
_atom_site_aniso_U_12
O1 0.0343(17) 0.055(2) 0.0344(16) 0.0082(17) 0.0158(14) 0.0012(16)
O2 0.053(2) 0.047(2) 0.0341(18) 0.0040(19) 0.0037(17) 0.0056(19)
O3 0.042(2) 0.054(2) 0.0423(19) 0.0013(19) 0.0171(16) 0.0093(17)
O4 0.038(2) 0.066(3) 0.040(2) 0.008(2) 0.0002(16) -0.0004(18)
C1 0.028(2) 0.047(3) 0.036(3) 0.001(3) 0.012(2) -0.004(2)
N1 0.032(2) 0.054(3) 0.037(2) -0.005(2) 0.0061(18) -0.003(2)
C2 0.035(3) 0.055(3) 0.031(2) -0.006(2) 0.012(2) 0.000(2)
C3 0.044(3) 0.046(3) 0.026(2) 0.005(2) 0.006(2) 0.000(2)
C4 0.042(3) 0.049(3) 0.027(2) 0.002(2) 0.013(2) -0.003(2)
C5 0.035(3) 0.044(3) 0.030(2) 0.001(2) 0.009(2) -0.002(2)
C6 0.043(3) 0.056(3) 0.036(3) 0.004(3) 0.012(2) 0.006(3)
C7 0.032(3) 0.045(3) 0.028(2) -0.003(2) 0.0022(19) 0.001(2)
C8 0.034(3) 0.048(3) 0.030(2) -0.001(2) 0.012(2) -0.002(2)
C9 0.056(3) 0.054(3) 0.059(3) -0.010(3) 0.029(3) -0.006(3)
C10 0.048(4) 0.083(5) 0.034(3) 0.011(3) 0.007(3) 0.008(3)
C11 0.075(4) 0.044(3) 0.032(3) 0.000(3) 0.010(3) 0.004(3)
C12 0.046(3) 0.081(4) 0.053(3) 0.001(3) 0.025(3) 0.013(3)
C13 0.066(4) 0.067(4) 0.074(4) 0.005(4) 0.045(4) 0.006(3)
C14 0.049(3) 0.060(4) 0.043(3) -0.006(3) 0.015(3) -0.008(3)
C15 0.055(4) 0.084(5) 0.024(2) 0.000(3) 0.008(2) -0.008(3)
C16 0.081(5) 0.060(4) 0.042(3) -0.018(3) 0.022(3) -0.004(3)
C17 0.042(4) 0.129(7) 0.065(4) -0.014(5) 0.024(3) 0.016(4)
C18 0.047(4) 0.090(5) 0.060(4) 0.011(4) 0.029(3) 0.008(3)
C19 0.055(4) 0.112(6) 0.083(5) -0.021(5) 0.045(4) -0.022(4)
C20 0.043(3) 0.092(5) 0.053(3) -0.015(4) 0.012(3) -0.012(3)
C21 0.072(5) 0.064(4) 0.101(5) 0.001(4) 0.059(4) -0.002(4)
O5 0.186(7) 0.115(5) 0.115(5) -0.063(4) 0.113(5) -0.088(5)
C22 0.082(6) 0.110(7) 0.136(8) -0.001(6) 0.078(6) -0.013(5)
C23 0.190(15) 0.209(14) 0.156(11) -0.106(11) 0.142(12) -0.100(12)
C24 0.49(5) 0.43(5) 0.23(2) -0.23(3) 0.26(3) -0.24(4)
C25 0.27(3) 0.97(12) 0.29(3) -0.30(6) 0.22(3) -0.34(6)
C26 0.25(4) 1.6(3) 0.32(5) -0.36(9) -0.05(3) 0.46(9)
C27 0.79(11) 0.67(13) 0.97(13) -0.01(12) 0.79(12) 0.12(11)

loop_
_atom_type_symbol
_atom_type_description
_atom_type_scat_dispersion_real
_atom_type_scat_dispersion_imag
_atom_type_scat_source
C C 0.0033 0.0016 'International Tables Vol C Tables 4.2.6.8 and 6.1.1.4'
H H 0.0000 0.0000 'International Tables Vol C Tables 4.2.6.8 and 6.1.1.4'
N N 0.0061 0.0033 'International Tables Vol C Tables 4.2.6.8 and 6.1.1.4'
O O 0.0106 0.0060 'International Tables Vol C Tables 4.2.6.8 and 6.1.1.4'

loop_
_geom_angle_atom_site_label_1
_geom_angle_atom_site_label_2
_geom_angle_atom_site_label_3
_geom_angle
O3 C1 O4 124.8(5)
O3 C1 C8 119.4(4)
O4 C1 C8 115.8(5)
C21 C2 C12 119.0(6)
C21 C2 C8 122.8(5)
C12 C2 C8 118.2(5)
O2 C3 C4 112.0(4)
O2 C3 C7 110.1(4)
C4 C3 C7 109.1(4)
C9 C4 C14 119.0(5)
C9 C4 C3 119.9(5)
C14 C4 C3 121.0(5)
C11 C5 C6 119.3(4)
C11 C5 C7 122.3(5)
C6 C5 C7 118.4(5)
C5 C6 C10 120.0(6)
N1 C7 C5 110.7(4)
N1 C7 C3 108.6(4)
C5 C7 C3 113.0(4)
O1 C8 C1 110.6(4)
O1 C8 C2 108.4(4)
C1 C8 C2 112.0(4)
C4 C9 C13 121.0(6)
C15 C10 C6 120.2(6)
C5 C11 C16 120.5(6)
C2 C12 C17 118.9(7)
C18 C13 C9 118.9(6)
C4 C14 C20 120.4(6)
C10 C15 C16 121.2(5)
C15 C16 C11 118.7(6)
C19 C17 C12 120.2(7)
C20 C18 C13 121.2(6)
C22 C19 C17 120.0(7)
C18 C20 C14 119.4(6)
C2 C21 C22 121.1(8)
C19 C22 C21 120.7(9)
C25 C23 C24 124(3)
C25 C23 O5 112.8(16)
C24 C23 O5 112.9(13)
C23 C24 C27 122(3)

loop_
_geom_bond_atom_site_label_1
_geom_bond_atom_site_label_2
_geom_bond_distance
O1 C8 1.432(6)
O2 C3 1.406(7)
O3 C1 1.248(6)
O4 C1 1.257(6)
C1 C8 1.522(8)
N1 C7 1.489(6)
C2 C21 1.346(9)
C2 C12 1.364(9)
C2 C8 1.529(7)
C3 C4 1.513(8)
C3 C7 1.556(7)
C4 C9 1.377(9)
C4 C14 1.378(8)
C5 C11 1.373(8)
C5 C6 1.377(8)
C5 C7 1.525(6)
C6 C10 1.398(8)
C9 C13 1.389(10)
C10 C15 1.348(10)
C11 C16 1.407(8)
C12 C17 1.428(10)
C13 C18 1.370(10)
C14 C20 1.392(9)
C15 C16 1.372(10)
C17 C19 1.345(13)
C18 C20 1.369(10)
C19 C22 1.321(14)
C21 C22 1.394(11)
O5 C23 1.410(10)
C23 C25 1.29(3)
C23 C24 1.38(2)
C24 C27 1.75(7)
